data_7055695
loop_
_publ_author_name
'Pino-Chamorro, Jose A.'
'Laricheva, Yuliya A.'
'Guillam\'on, Eva'
'Fern\'andez-Trujillo, M. Jes\'us'
'Bustelo, Emilio'
'Gushchin, Artem L.'
'Shmelev, Nikita Y.'
'Abramov, Pavel A.'
'Sokolov, Maxim N.'
'Llusar, Rosa'
'Basallote, Manuel G.'
'Algarra, Andr\'es G.'

_publ_section_title
;
 Cycloaddition of alkynes to diimino Mo3S4cubane-type clusters: a combined
 experimental and theoretical approach
;
_journal_issue 9
_journal_name_full 'New J. Chem.'
_journal_page_first 7872
_journal_paper_doi 10.1039/C6NJ01787H
_journal_volume 40
_journal_year 2016
_chemical_formula_structural '[Mo3S4(N2C8(C4H9)2)3Cl3]Cl*5H2O'
_chemical_formula_sum 'C54 H72 Cl4 Mo3 N6 O3 S4'
_chemical_formula_weight 1411.03
_space_group_crystal_system cubic
_space_group_IT_number 205
_space_group_name_Hall '-P 2ac 2ab 3'
_space_group_name_H-M_alt 'P a -3'
_symmetry_space_group_name_Hall '-P 2ac 2ab 3'
_symmetry_space_group_name_H-M 'P a -3'
_atom_sites_solution_hydrogens geom
_audit_creation_method SHELXL-2014/7
_audit_update_record
;
2016-06-07 deposited with the CCDC.
2016-07-26 downloaded from the CCDC.
;
_cell_angle_alpha 90
_cell_angle_beta 90
_cell_angle_gamma 90
_cell_formula_units_Z 8
_cell_length_a 24.7459(2)
_cell_length_b 24.7459(2)
_cell_length_c 24.7459(2)
_cell_measurement_reflns_used 6700
_cell_measurement_temperature 200.00(14)
_cell_measurement_theta_max 61.0650
_cell_measurement_theta_min 3.5610
_cell_volume 15153.4(2)
_computing_cell_refinement
;
CrysAlisPro, Agilent Technologies,
Version 1.171.36.28 (release 01-02-2013 CrysAlis171 .NET)
(compiled Feb  1 2013,16:14:44)
;
_computing_data_collection
;
CrysAlisPro, Agilent Technologies,
Version 1.171.36.28 (release 01-02-2013 CrysAlis171 .NET)
(compiled Feb  1 2013,16:14:44)
;
_computing_data_reduction
;
CrysAlisPro, Agilent Technologies,
Version 1.171.36.28 (release 01-02-2013 CrysAlis171 .NET)
(compiled Feb  1 2013,16:14:44)
;
_computing_molecular_graphics 'SHELXLE (Sheldrick, 2011)'
_computing_publication_material 'CIFTAB-2014/7 (Sheldrick, 2014)'
_computing_structure_refinement 'SHELXL-2014/7 (Sheldrick, 2014)'
_computing_structure_solution 'SHELXS-2014/7 (Sheldrick, 2014)'
_diffrn_ambient_temperature 200.00(14)
_diffrn_detector_area_resol_mean 10.4051
_diffrn_measured_fraction_theta_full 0.988
_diffrn_measured_fraction_theta_max 0.987
_diffrn_measurement_details
;
  1 omega  -65.00  -10.00   1.0000   80.0000
omega____ theta____ kappa____ phi______ frames
    -      -37.6057   77.0000   17.0000 55

  2 omega   54.00   80.00   1.0000  400.0000
omega____ theta____ kappa____ phi______ frames
    -       84.9183   77.0000   17.0000 26

  3 omega   49.00  120.00   1.0000  400.0000
omega____ theta____ kappa____ phi______ frames
    -       84.9183   77.0000 -120.0000 71

  4 omega -122.00  -43.00   1.0000   80.0000
omega____ theta____ kappa____ phi______ frames
    -      -37.6057  -77.0000  120.0000 79

  5 omega -117.00  -67.00   1.0000   80.0000
omega____ theta____ kappa____ phi______ frames
    -      -37.6057 -135.0000   54.0000 50

;
_diffrn_measurement_device_type 'SuperNova, Dual, Cu at zero, Atlas'
_diffrn_measurement_method '\w scans'
_diffrn_orient_matrix_UB_11 0.0027780000
_diffrn_orient_matrix_UB_12 0.0620807000
_diffrn_orient_matrix_UB_13 0.0040626000
_diffrn_orient_matrix_UB_21 0.0622167000
_diffrn_orient_matrix_UB_22 -0.0028422000
_diffrn_orient_matrix_UB_23 0.0002531000
_diffrn_orient_matrix_UB_31 0.0004461000
_diffrn_orient_matrix_UB_32 0.0041158000
_diffrn_orient_matrix_UB_33 -0.0620707000
_diffrn_radiation_monochromator mirror
_diffrn_radiation_source 'SuperNova (Cu) X-ray Source'
_diffrn_radiation_type 'Cu K\a'
_diffrn_radiation_wavelength 1.5418
_diffrn_reflns_av_R_equivalents 0.0571
_diffrn_reflns_av_unetI/netI 0.0526
_diffrn_reflns_Laue_measured_fraction_full 0.988
_diffrn_reflns_Laue_measured_fraction_max 0.987
_diffrn_reflns_limit_h_max 25
_diffrn_reflns_limit_h_min -19
_diffrn_reflns_limit_k_max 27
_diffrn_reflns_limit_k_min -20
_diffrn_reflns_limit_l_max 25
_diffrn_reflns_limit_l_min -19
_diffrn_reflns_number 19227
_diffrn_reflns_point_group_measured_fraction_full 0.988
_diffrn_reflns_point_group_measured_fraction_max 0.987
_diffrn_reflns_theta_full 60.923
_diffrn_reflns_theta_max 60.923
_diffrn_reflns_theta_min 3.093
_exptl_absorpt_coefficient_mu 6.625
_exptl_absorpt_correction_T_max 1.00000
_exptl_absorpt_correction_T_min 0.23679
_exptl_absorpt_correction_type multi-scan
_exptl_absorpt_process_details
;
CrysAlisPro, Agilent Technologies,
Version 1.171.36.28 (release 01-02-2013 CrysAlis171 .NET)
(compiled Feb  1 2013,16:14:44)
Empirical absorption correction using spherical harmonics,
 implemented in SCALE3 ABSPACK scaling algorithm.
;
_exptl_crystal_colour brown
_exptl_crystal_density_diffrn 1.237
_exptl_crystal_description block
_exptl_crystal_F_000 5760
_exptl_crystal_recrystallization_method 'Re-crystallisation from solvent'
_exptl_crystal_size_max 0.200
_exptl_crystal_size_mid 0.070
_exptl_crystal_size_min 0.030
_refine_diff_density_max 1.251
_refine_diff_density_min -0.876
_refine_diff_density_rms 0.111
_refine_ls_extinction_method none
_refine_ls_goodness_of_fit_ref 1.016
_refine_ls_hydrogen_treatment constr
_refine_ls_matrix_type full
_refine_ls_number_parameters 229
_refine_ls_number_reflns 3811
_refine_ls_number_restraints 18
_refine_ls_restrained_S_all 1.014
_refine_ls_R_factor_all 0.1003
_refine_ls_R_factor_gt 0.0625
_refine_ls_shift/su_max 0.001
_refine_ls_shift/su_mean 0.000
_refine_ls_structure_factor_coef Fsqd
_refine_ls_weighting_details 'w=1/[\s^2^(Fo^2^)+(0.0792P)^2^+90.6665P] where P=(Fo^2^+2Fc^2^)/3'
_refine_ls_weighting_scheme calc
_refine_ls_wR_factor_gt 0.1487
_refine_ls_wR_factor_ref 0.1741
_reflns_Friedel_coverage 0.000
_reflns_number_gt 2602
_reflns_number_total 3811
_reflns_threshold_expression >2\s(I)
_cod_data_source_file c6nj01787h2.cif
_cod_data_source_block 1
_cod_depositor_comments 'Adding full bibliography for 7055695.cif.'
_cod_original_cell_volume 15153.4(4)
_cod_database_code 7055695
_shelx_shelxl_version_number 2014/7
_shelx_space_group_comment
;
The symmetry employed for this shelxl refinement is uniquely defined
by the following loop, which should always be used as a source of
symmetry information in preference to the above space-group names.
They are only intended as comments.
;
_cell_oxdiff_length_a 24.7360(6)
_cell_oxdiff_length_b 24.7353(6)
_cell_oxdiff_length_c 24.7663(7)
_cell_oxdiff_angle_alpha 89.941(2)
_cell_oxdiff_angle_beta 89.990(2)
_cell_oxdiff_angle_gamma 89.963(2)
_cell_oxdiff_volume 15153.3(7)
_cell_oxdiff_measurement_reflns_used 6700
_shelx_estimated_absorpt_t_min 0.351
_shelx_estimated_absorpt_t_max 0.826

loop_
_space_group_symop_operation_xyz
'x, y, z'
'-x+1/2, -y, z+1/2'
'x+1/2, -y+1/2, -z'
'-x, y+1/2, -z+1/2'
'z, x, y'
'-z+1/2, -x, y+1/2'
'z+1/2, -x+1/2, -y'
'-z, x+1/2, -y+1/2'
'y, z, x'
'y+1/2, -z+1/2, -x'
'-y, z+1/2, -x+1/2'
'-y+1/2, -z, x+1/2'
'-x, -y, -z'
'x-1/2, y, -z-1/2'
'-x-1/2, y-1/2, z'
'x, -y-1/2, z-1/2'
'-z, -x, -y'
'z-1/2, x, -y-1/2'
'-z-1/2, x-1/2, y'
'z, -x-1/2, y-1/2'
'-y, -z, -x'
'-y-1/2, z-1/2, x'
'y, -z-1/2, x-1/2'
'y-1/2, z, -x-1/2'

loop_
_atom_site_label
_atom_site_type_symbol
_atom_site_fract_x
_atom_site_fract_y
_atom_site_fract_z
_atom_site_U_iso_or_equiv
_atom_site_adp_type
_atom_site_occupancy
_atom_site_site_symmetry_order
_atom_site_calc_flag
_atom_site_refinement_flags_posn
_atom_site_refinement_flags_adp
_atom_site_refinement_flags_occupancy
Mo1 Mo 0.38370(3) 0.42134(3) 0.33045(3) 0.0362(2) Uani 1 1 d . . .
Cl3 Cl 0.47049(9) 0.46013(9) 0.30115(9) 0.0501(6) Uani 1 1 d . . .
S2 S 0.41851(8) 0.41851(8) 0.41851(8) 0.0356(8) Uani 1 3 d S T P
S5 S 0.29386(9) 0.40499(9) 0.33868(9) 0.0469(5) Uani 1 1 d . . .
N7 N 0.3576(3) 0.4498(3) 0.2492(3) 0.0410(16) Uani 1 1 d . . .
N17 N 0.3657(3) 0.5099(3) 0.3379(3) 0.0399(16) Uani 1 1 d . . .
C6 C 0.3372(3) 0.5010(3) 0.2460(3) 0.043(2) Uani 1 1 d . . .
C8 C 0.3591(4) 0.4200(4) 0.2041(4) 0.056(2) Uani 1 1 d . . .
H8A H 0.3752 0.3852 0.2060 0.068 Uiso 1 1 calc R U .
C9 C 0.3385(4) 0.4368(4) 0.1555(4) 0.057(3) Uani 1 1 d . . .
H9A H 0.3394 0.4135 0.1250 0.069 Uiso 1 1 calc R U .
C10 C 0.3162(4) 0.4883(4) 0.1513(3) 0.047(2) Uani 1 1 d . . .
C11 C 0.3173(3) 0.5203(3) 0.1973(3) 0.046(2) Uani 1 1 d . . .
H11A H 0.3041 0.5562 0.1954 0.055 Uiso 1 1 calc R U .
C12 C 0.3402(3) 0.5336(3) 0.2957(3) 0.0385(19) Uani 1 1 d . . .
C13 C 0.3214(4) 0.5856(3) 0.2991(4) 0.051(2) Uani 1 1 d . . .
H13A H 0.3036 0.6012 0.2689 0.061 Uiso 1 1 calc R U .
C14 C 0.3280(4) 0.6163(4) 0.3464(4) 0.058(3) Uani 1 1 d . . .
C15 C 0.3580(4) 0.5912(3) 0.3874(4) 0.053(2) Uani 1 1 d . . .
H15A H 0.3665 0.6108 0.4193 0.063 Uiso 1 1 calc R U .
C16 C 0.3749(3) 0.5394(3) 0.3819(3) 0.042(2) Uani 1 1 d . . .
H16A H 0.3942 0.5233 0.4109 0.051 Uiso 1 1 calc R U .
C18 C 0.3090(6) 0.6752(5) 0.3522(5) 0.090(4) Uani 1 1 d . . .
C19 C 0.3581(6) 0.7115(6) 0.3346(6) 0.112(5) Uani 1 1 d . U .
H19A H 0.3486 0.7497 0.3392 0.167 Uiso 1 1 calc R U .
H19B H 0.3668 0.7046 0.2966 0.167 Uiso 1 1 calc R U .
H19C H 0.3896 0.7030 0.3571 0.167 Uiso 1 1 calc R U .
C20 C 0.2622(5) 0.6857(5) 0.3155(5) 0.092(4) Uani 1 1 d . U .
H20A H 0.2326 0.6610 0.3244 0.138 Uiso 1 1 calc R U .
H20B H 0.2733 0.6799 0.2779 0.138 Uiso 1 1 calc R U .
H20C H 0.2500 0.7231 0.3200 0.138 Uiso 1 1 calc R U .
C21 C 0.2931(6) 0.6868(6) 0.4104(6) 0.115(5) Uani 1 1 d . U .
H21A H 0.2664 0.6601 0.4223 0.172 Uiso 1 1 calc R U .
H21B H 0.2775 0.7231 0.4128 0.172 Uiso 1 1 calc R U .
H21C H 0.3252 0.6846 0.4335 0.172 Uiso 1 1 calc R U .
C22 C 0.2927(4) 0.5085(4) 0.0979(4) 0.058(3) Uani 1 1 d . . .
C23 C 0.3333(6) 0.5466(5) 0.0720(5) 0.094(4) Uani 1 1 d . . .
H23A H 0.3420 0.5758 0.0973 0.140 Uiso 1 1 calc R U .
H23B H 0.3178 0.5620 0.0390 0.140 Uiso 1 1 calc R U .
H23C H 0.3663 0.5267 0.0631 0.140 Uiso 1 1 calc R U .
C24 C 0.2396(5) 0.5380(5) 0.1077(5) 0.086(4) Uani 1 1 d . . .
H24A H 0.2464 0.5708 0.1289 0.128 Uiso 1 1 calc R U .
H24B H 0.2148 0.5144 0.1276 0.128 Uiso 1 1 calc R U .
H24C H 0.2233 0.5479 0.0730 0.128 Uiso 1 1 calc R U .
C25 C 0.2823(6) 0.4605(5) 0.0585(4) 0.095(4) Uani 1 1 d . . .
H25A H 0.3169 0.4446 0.0476 0.142 Uiso 1 1 calc R U .
H25B H 0.2632 0.4737 0.0264 0.142 Uiso 1 1 calc R U .
H25C H 0.2602 0.4331 0.0766 0.142 Uiso 1 1 calc R U .
Cl4 Cl 0.32681(9) 0.67319(9) 0.17319(9) 0.0517(9) Uani 1 3 d S T P
O1W O 0.5399(3) 0.4025(4) 0.5223(4) 0.097(3) Uani 1 1 d . . .

loop_
_atom_site_aniso_label
_atom_site_aniso_U_11
_atom_site_aniso_U_22
_atom_site_aniso_U_33
_atom_site_aniso_U_23
_atom_site_aniso_U_13
_atom_site_aniso_U_12
Mo1 0.0383(4) 0.0348(4) 0.0356(4) 0.0037(3) 0.0005(3) 0.0021(3)
Cl3 0.0481(12) 0.0501(13) 0.0520(13) 0.0095(10) 0.0087(10) -0.0062(10)
S2 0.0356(8) 0.0356(8) 0.0356(8) 0.0031(9) 0.0031(9) 0.0031(9)
S5 0.0479(12) 0.0500(13) 0.0429(12) 0.0032(10) 0.0018(10) -0.0007(10)
N7 0.047(4) 0.039(4) 0.037(4) 0.005(3) 0.000(3) 0.004(3)
N17 0.038(4) 0.044(4) 0.037(4) 0.001(3) 0.001(3) -0.007(3)
C6 0.043(5) 0.045(5) 0.043(5) -0.002(4) -0.014(4) 0.008(4)
C8 0.071(6) 0.046(5) 0.052(6) -0.008(5) -0.002(5) 0.017(5)
C9 0.077(7) 0.057(6) 0.037(5) -0.006(4) -0.018(5) 0.012(5)
C10 0.053(5) 0.047(5) 0.041(5) 0.008(4) -0.013(4) -0.002(4)
C11 0.052(5) 0.036(5) 0.049(5) -0.006(4) -0.010(4) 0.007(4)
C12 0.035(4) 0.038(5) 0.043(5) 0.003(4) -0.006(4) 0.005(4)
C13 0.075(6) 0.034(5) 0.045(5) -0.003(4) -0.020(5) 0.021(4)
C14 0.073(7) 0.050(5) 0.053(6) -0.009(5) -0.013(5) 0.011(5)
C15 0.069(6) 0.042(5) 0.048(5) -0.012(4) -0.015(5) 0.007(5)
C16 0.046(5) 0.046(5) 0.036(5) 0.000(4) -0.008(4) 0.005(4)
C18 0.131(11) 0.077(8) 0.061(7) -0.024(6) -0.032(7) 0.061(8)
C19 0.112(5) 0.111(5) 0.112(5) 0.0001(10) -0.0005(10) -0.0001(10)
C20 0.092(4) 0.092(4) 0.092(4) -0.0002(10) -0.0004(10) 0.0011(10)
C21 0.115(5) 0.115(5) 0.114(5) -0.0005(10) -0.0003(10) 0.0011(10)
C22 0.077(7) 0.050(6) 0.045(5) 0.000(5) -0.017(5) 0.004(5)
C23 0.124(11) 0.098(9) 0.059(7) 0.022(7) -0.012(7) -0.017(8)
C24 0.100(9) 0.088(9) 0.069(7) 0.005(7) -0.027(7) 0.022(7)
C25 0.153(13) 0.072(8) 0.059(7) -0.007(6) -0.052(8) 0.017(8)
Cl4 0.0517(9) 0.0517(9) 0.0517(9) 0.0042(11) -0.0042(11) -0.0042(11)
O1W 0.090(6) 0.102(6) 0.099(6) -0.009(5) -0.021(5) -0.017(5)

loop_
_atom_type_symbol
_atom_type_description
_atom_type_scat_dispersion_real
_atom_type_scat_dispersion_imag
_atom_type_scat_source
C C 0.0181 0.0091 'International Tables Vol C Tables 4.2.6.8 and 6.1.1.4'
H H 0.0000 0.0000 'International Tables Vol C Tables 4.2.6.8 and 6.1.1.4'
Cl Cl 0.3639 0.7018 'International Tables Vol C Tables 4.2.6.8 and 6.1.1.4'
Mo Mo -0.0483 2.7339 'International Tables Vol C Tables 4.2.6.8 and 6.1.1.4'
N N 0.0311 0.0180 'International Tables Vol C Tables 4.2.6.8 and 6.1.1.4'
O O 0.0492 0.0322 'International Tables Vol C Tables 4.2.6.8 and 6.1.1.4'
S S 0.3331 0.5567 'International Tables Vol C Tables 4.2.6.8 and 6.1.1.4'

loop_
_exptl_crystal_face_index_h
_exptl_crystal_face_index_k
_exptl_crystal_face_index_l
_exptl_crystal_face_perp_dist
_exptl_oxdiff_crystal_face_indexfrac_h
_exptl_oxdiff_crystal_face_indexfrac_k
_exptl_oxdiff_crystal_face_indexfrac_l
_exptl_oxdiff_crystal_face_x
_exptl_oxdiff_crystal_face_y
_exptl_oxdiff_crystal_face_z
16 3 0 0.0199 16.0000 3.0000 -0.0000 0.2307 0.9869 0.0195
14 2 7 0.0311 14.0000 2.0000 7.0000 0.1915 0.8671 -0.4200
-16 -3 0 0.0099 -16.0000 -3.0000 0.0000 -0.2307 -0.9869 -0.0195
11 12 -3 0.0237 11.0000 12.0000 -3.0000 0.7633 0.6495 0.2405
-11 -12 2 0.0202 -11.0000 -12.0000 2.0000 -0.7674 -0.6498 -0.1784
-11 -12 -2 0.0282 -11.0000 -12.0000 -2.0000 -0.7837 -0.6508 0.0698
6 7 -13 0.0768 6.0000 7.0000 -13.0000 0.3984 0.3501 0.8384
9 -13 -2 0.0350 9.0000 -13.0000 -2.0000 -0.7902 0.5964 0.0747
-9 13 1 0.0116 -9.0000 13.0000 1.0000 0.7861 -0.5966 -0.0126

loop_
_geom_angle_atom_site_label_1
_geom_angle_atom_site_label_2
_geom_angle_atom_site_label_3
_geom_angle
_geom_angle_site_symmetry_1
_geom_angle_site_symmetry_3
N7 Mo1 N17 73.0(2) . .
N7 Mo1 S5 81.59(19) . .
N17 Mo1 S5 88.43(17) . .
N7 Mo1 S5 89.57(18) . 9
N17 Mo1 S5 161.31(18) . 9
S5 Mo1 S5 95.81(12) . 9
N7 Mo1 S2 162.83(18) . .
N17 Mo1 S2 91.44(17) . .
S5 Mo1 S2 105.74(7) . .
S5 Mo1 S2 104.80(7) 9 .
N7 Mo1 Cl3 82.13(19) . .
N17 Mo1 Cl3 79.42(17) . .
S5 Mo1 Cl3 161.96(8) . .
S5 Mo1 Cl3 91.77(8) 9 .
S2 Mo1 Cl3 87.99(7) . .
N7 Mo1 Mo1 141.70(17) . 9
N17 Mo1 Mo1 145.18(17) . 9
S5 Mo1 Mo1 98.17(6) . 9
S5 Mo1 Mo1 52.21(6) 9 9
S2 Mo1 Mo1 53.81(5) . 9
Cl3 Mo1 Mo1 99.41(6) . 9
N7 Mo1 Mo1 134.63(18) . 5
N17 Mo1 Mo1 99.63(17) . 5
S5 Mo1 Mo1 53.18(6) . 5
S5 Mo1 Mo1 97.46(6) 9 5
S2 Mo1 Mo1 53.81(5) . 5
Cl3 Mo1 Mo1 141.80(6) . 5
Mo1 Mo1 Mo1 60.0 9 5
Mo1 S2 Mo1 72.37(9) . 9
Mo1 S2 Mo1 72.38(9) . 5
Mo1 S2 Mo1 72.37(9) 9 5
Mo1 S5 Mo1 74.62(7) . 5
C8 N7 C6 118.2(7) . .
C8 N7 Mo1 124.8(6) . .
C6 N7 Mo1 117.0(5) . .
C16 N17 C12 118.3(7) . .
C16 N17 Mo1 124.7(5) . .
C12 N17 Mo1 116.8(5) . .
N7 C6 C11 120.1(8) . .
N7 C6 C12 116.2(7) . .
C11 C6 C12 123.7(7) . .
N7 C8 C9 123.7(8) . .
N7 C8 H8A 118.2 . .
C9 C8 H8A 118.2 . .
C8 C9 C10 119.3(9) . .
C8 C9 H9A 120.4 . .
C10 C9 H9A 120.4 . .
C11 C10 C9 117.0(8) . .
C11 C10 C22 122.0(8) . .
C9 C10 C22 120.9(8) . .
C10 C11 C6 121.6(8) . .
C10 C11 H11A 119.2 . .
C6 C11 H11A 119.2 . .
N17 C12 C13 121.0(8) . .
N17 C12 C6 115.5(7) . .
C13 C12 C6 123.3(7) . .
C12 C13 C14 121.3(8) . .
C12 C13 H13A 119.3 . .
C14 C13 H13A 119.3 . .
C15 C14 C13 115.2(8) . .
C15 C14 C18 120.9(8) . .
C13 C14 C18 123.7(8) . .
C16 C15 C14 120.6(8) . .
C16 C15 H15A 119.7 . .
C14 C15 H15A 119.7 . .
N17 C16 C15 123.2(8) . .
N17 C16 H16A 118.4 . .
C15 C16 H16A 118.4 . .
C20 C18 C21 110.0(11) . .
C20 C18 C14 110.2(10) . .
C21 C18 C14 110.3(10) . .
C20 C18 C19 109.3(11) . .
C21 C18 C19 110.7(11) . .
C14 C18 C19 106.3(11) . .
C18 C19 H19A 109.5 . .
C18 C19 H19B 109.5 . .
H19A C19 H19B 109.5 . .
C18 C19 H19C 109.5 . .
H19A C19 H19C 109.5 . .
H19B C19 H19C 109.5 . .
C18 C20 H20A 109.5 . .
C18 C20 H20B 109.5 . .
H20A C20 H20B 109.5 . .
C18 C20 H20C 109.5 . .
H20A C20 H20C 109.5 . .
H20B C20 H20C 109.5 . .
C18 C21 H21A 109.5 . .
C18 C21 H21B 109.5 . .
H21A C21 H21B 109.5 . .
C18 C21 H21C 109.5 . .
H21A C21 H21C 109.5 . .
H21B C21 H21C 109.5 . .
C23 C22 C24 109.9(9) . .
C23 C22 C10 108.4(8) . .
C24 C22 C10 110.3(8) . .
C23 C22 C25 108.5(10) . .
C24 C22 C25 108.9(9) . .
C10 C22 C25 110.8(8) . .
C22 C23 H23A 109.5 . .
C22 C23 H23B 109.5 . .
H23A C23 H23B 109.5 . .
C22 C23 H23C 109.5 . .
H23A C23 H23C 109.5 . .
H23B C23 H23C 109.5 . .
C22 C24 H24A 109.5 . .
C22 C24 H24B 109.5 . .
H24A C24 H24B 109.5 . .
C22 C24 H24C 109.5 . .
H24A C24 H24C 109.5 . .
H24B C24 H24C 109.5 . .
C22 C25 H25A 109.5 . .
C22 C25 H25B 109.5 . .
H25A C25 H25B 109.5 . .
C22 C25 H25C 109.5 . .
H25A C25 H25C 109.5 . .
H25B C25 H25C 109.5 . .

loop_
_geom_bond_atom_site_label_1
_geom_bond_atom_site_label_2
_geom_bond_distance
_geom_bond_site_symmetry_2
Mo1 N7 2.226(6) .
Mo1 N17 2.245(7) .
Mo1 S5 2.269(2) .
Mo1 S5 2.298(2) 9
Mo1 S2 2.344(3) .
Mo1 Cl3 2.462(2) .
Mo1 Mo1 2.7680(11) 9
Mo1 Mo1 2.7681(11) 5
S2 Mo1 2.344(3) 9
S2 Mo1 2.344(3) 5
S5 Mo1 2.298(2) 5
N7 C8 1.338(11) .
N7 C6 1.365(10) .
N17 C16 1.328(10) .
N17 C12 1.355(10) .
C6 C11 1.387(11) .
C6 C12 1.473(11) .
C8 C9 1.372(12) .
C8 H8A 0.9500 .
C9 C10 1.393(12) .
C9 H9A 0.9500 .
C10 C11 1.385(12) .
C10 C22 1.529(12) .
C11 H11A 0.9500 .
C12 C13 1.371(11) .
C13 C14 1.403(12) .
C13 H13A 0.9500 .
C14 C15 1.401(12) .
C14 C18 1.538(13) .
C15 C16 1.356(11) .
C15 H15A 0.9500 .
C16 H16A 0.9500 .
C18 C20 1.495(16) .
C18 C21 1.520(17) .
C18 C19 1.573(19) .
C19 H19A 0.9800 .
C19 H19B 0.9800 .
C19 H19C 0.9800 .
C20 H20A 0.9800 .
C20 H20B 0.9800 .
C20 H20C 0.9800 .
C21 H21A 0.9800 .
C21 H21B 0.9800 .
C21 H21C 0.9800 .
C22 C23 1.521(15) .
C22 C24 1.523(14) .
C22 C25 1.558(14) .
C23 H23A 0.9800 .
C23 H23B 0.9800 .
C23 H23C 0.9800 .
C24 H24A 0.9800 .
C24 H24B 0.9800 .
C24 H24C 0.9800 .
C25 H25A 0.9800 .
C25 H25B 0.9800 .
C25 H25C 0.9800 .

loop_
_geom_torsion_atom_site_label_1
_geom_torsion_atom_site_label_2
_geom_torsion_atom_site_label_3
_geom_torsion_atom_site_label_4
_geom_torsion
C8 N7 C6 C11 1.7(12)
Mo1 N7 C6 C11 -176.2(6)
C8 N7 C6 C12 -175.7(8)
Mo1 N7 C6 C12 6.4(9)
C6 N7 C8 C9 -3.6(14)
Mo1 N7 C8 C9 174.2(8)
N7 C8 C9 C10 2.1(16)
C8 C9 C10 C11 1.3(14)
C8 C9 C10 C22 -179.8(9)
C9 C10 C11 C6 -3.1(14)
C22 C10 C11 C6 178.0(9)
N7 C6 C11 C10 1.7(13)
C12 C6 C11 C10 178.8(8)
C16 N17 C12 C13 -3.7(12)
Mo1 N17 C12 C13 171.7(7)
C16 N17 C12 C6 172.8(7)
Mo1 N17 C12 C6 -11.8(9)
N7 C6 C12 N17 3.6(11)
C11 C6 C12 N17 -173.6(8)
N7 C6 C12 C13 -179.9(8)
C11 C6 C12 C13 2.8(14)
N17 C12 C13 C14 0.2(14)
C6 C12 C13 C14 -176.1(9)
C12 C13 C14 C15 4.1(15)
C12 C13 C14 C18 178.5(11)
C13 C14 C15 C16 -5.1(15)
C18 C14 C15 C16 -179.6(11)
C12 N17 C16 C15 2.8(13)
Mo1 N17 C16 C15 -172.2(7)
C14 C15 C16 N17 1.8(15)
C15 C14 C18 C20 -158.6(11)
C13 C14 C18 C20 27.3(17)
C15 C14 C18 C21 -37.0(16)
C13 C14 C18 C21 149.0(12)
C15 C14 C18 C19 83.0(13)
C13 C14 C18 C19 -91.0(13)
C11 C10 C22 C23 76.4(12)
C9 C10 C22 C23 -102.4(11)
C11 C10 C22 C24 -43.9(13)
C9 C10 C22 C24 137.3(10)
C11 C10 C22 C25 -164.6(10)
C9 C10 C22 C25 16.6(14)

loop_
_platon_squeeze_void_nr
_platon_squeeze_void_average_x
_platon_squeeze_void_average_y
_platon_squeeze_void_average_z
_platon_squeeze_void_volume
_platon_squeeze_void_count_electrons
_platon_squeeze_void_content
1 -0.000 -0.000 -0.000 875 150 '2 H2O '
2 0.011 0.180 0.392 19 1 ' '
3 -0.000 0.500 0.500 875 150 '2 H2O '
4 0.011 0.323 0.895 18 1 ' '
5 -0.011 0.677 0.105 17 1 ' '
6 -0.011 0.823 0.605 18 1 ' '
7 0.105 -0.011 0.677 17 1 ' '
8 0.105 0.511 0.177 17 1 ' '
9 0.180 0.107 0.511 18 1 ' '
10 0.180 0.392 0.011 19 1 ' '
11 0.500 -0.000 0.500 874 150 ' 2 H2O'
12 0.500 0.500 -0.000 875 150 ' 2 H2O '
13 0.323 0.605 0.511 18 1 ' '
14 0.323 0.895 0.011 18 1 ' '
15 0.395 0.011 0.177 17 1 ' '
16 0.395 0.489 0.677 17 1 ' '
17 0.489 0.677 0.395 17 1 ' '
18 0.489 0.823 0.895 18 1 ' '
19 0.511 0.177 0.105 17 1 ' '
20 0.511 0.323 0.605 18 1 ' '
21 0.605 -0.011 0.823 18 1 ' '
22 0.605 0.511 0.323 17 1 ' '
23 0.677 0.105 0.989 17 1 ' '
24 0.677 0.395 0.489 17 1 ' '
25 0.823 0.605 -0.011 18 1 ' '
26 0.823 0.895 0.489 18 1 ' '
27 0.895 0.011 0.323 18 1 ' '
28 0.895 0.489 0.823 18 1 ' '
